data_4512510
loop_
_publ_author_name
'Liu, Jinyong'
'Choe, Jong Kwon'
'Wang, Yin'
'Shapley, John R.'
'Werth, Charles J.'
'Strathmann, Timothy J.'

_publ_contact_author
; 
Timothy J. Strathmann
University of Illinois at Urbana-Champaign
Department of Civil and Environmental Engineering 
205 N Mathews Avenue 
Urbana, Illinois  61801 
USA 
;
_publ_section_title
;
 Bioinspired Complex-Nanoparticle Hybrid Catalyst System for Aqueous
 Perchlorate Reduction: Rhenium Speciation and Its Influence on Catalyst
 Activity
;
_journal_issue 2
_journal_name_full 'ACS Catalysis'
_journal_page_first 511
_journal_paper_doi 10.1021/cs501286w
_journal_volume 5
_journal_year 2015
_chemical_formula_moiety 'C38 H34 N3 O4 P Re, C F3 O3 S, 1.0(C H2 Cl2)'
_chemical_formula_sum 'C40 H36 Cl2 F3 N3 O7 P Re S'
_chemical_formula_weight 1047.85
_chemical_name_systematic
; 
? 
;
_space_group_IT_number 14
_symmetry_cell_setting monoclinic
_symmetry_space_group_name_Hall '-P 2yn'
_symmetry_space_group_name_H-M 'P 1 21/n 1'
_atom_sites_solution_hydrogens geom
_atom_sites_solution_primary direct
_atom_sites_solution_secondary difmap
_audit_creation_method SHELXL-97
_audit_update_record
; 
? 
;
_cell_angle_alpha 90.00
_cell_angle_beta 91.534(2)
_cell_angle_gamma 90.00
_cell_formula_units_Z 4
_cell_length_a 12.0890(19)
_cell_length_b 9.0476(14)
_cell_length_c 36.982(6)
_cell_measurement_reflns_used 9802
_cell_measurement_temperature 177(2)
_cell_measurement_theta_max 26.40
_cell_measurement_theta_min 2.20
_cell_volume 4043.5(11)
_computing_cell_refinement 'SAINT V7.68A (Bruker, 2005)'
_computing_data_collection 'APEX2 V2010.11-3 (Bruker, 2010)'
_computing_data_reduction
; 
SAINT V7.68A, XPREP V2005/2, SADABS V2008/2, TWINABS V2008/2 
(Bruker, 2005 & 2008) 
;
_computing_molecular_graphics
; 
SHELXTL V6.12 (Bruker, 2005), CrystalMaker v2.1.3 (CrystalMaker, 1994) 
;
_computing_publication_material 'XCIF V6.12 (Bruker, 2005)'
_computing_structure_refinement 'SHELXTL V6.12 (Bruker, 2005)'
_computing_structure_solution 'SHELXTL V6.12 (Bruker, 2005)'
_diffrn_ambient_temperature 177(2)
_diffrn_measured_fraction_theta_full 0.995
_diffrn_measured_fraction_theta_max 0.995
_diffrn_measurement_device 'Siemens Platform/ApexII CCD'
_diffrn_measurement_method 'profile data from \f and \w scans'
_diffrn_radiation_monochromator graphite
_diffrn_radiation_source 'normal-focus sealed tube'
_diffrn_radiation_type MoK\a
_diffrn_radiation_wavelength 0.71073
_diffrn_radiation_wavelength_id cm74bas
_diffrn_reflns_av_R_equivalents 0.0419
_diffrn_reflns_av_sigmaI/netI 0.0296
_diffrn_reflns_limit_h_max 15
_diffrn_reflns_limit_h_min -15
_diffrn_reflns_limit_k_max 11
_diffrn_reflns_limit_k_min -11
_diffrn_reflns_limit_l_max 46
_diffrn_reflns_limit_l_min -46
_diffrn_reflns_number 47940
_diffrn_reflns_theta_full 26.41
_diffrn_reflns_theta_max 26.41
_diffrn_reflns_theta_min 1.76
_exptl_absorpt_coefficient_mu 3.296
_exptl_absorpt_correction_T_max 0.9187
_exptl_absorpt_correction_T_min 0.3114
_exptl_absorpt_correction_type integration
_exptl_absorpt_process_details 'SHELXTL/XPREP V2005/2 (Bruker, 2005)'
_exptl_crystal_colour orange
_exptl_crystal_density_diffrn 1.721
_exptl_crystal_density_method 'not measured'
_exptl_crystal_description plate
_exptl_crystal_F_000 2079.8
_exptl_crystal_id cm74bas
_exptl_crystal_preparation
; 
The data crystal was mounted using oil (Parantone-N, Exxon) to a 
0.3 mm cryo-loop (Hampton Research) with the (-1 2 2) scattering 
planes roughly normal to the spindle axis. 
;
_exptl_crystal_size_max 0.46
_exptl_crystal_size_mid 0.27
_exptl_crystal_size_min 0.028
_refine_diff_density_max 0.782
_refine_diff_density_min -0.441
_refine_diff_density_rms 0.073
_refine_ls_extinction_method none
_refine_ls_goodness_of_fit_ref 1.030
_refine_ls_hydrogen_treatment noref
_refine_ls_matrix_type full
_refine_ls_number_parameters 654
_refine_ls_number_reflns 8256
_refine_ls_number_restraints 461
_refine_ls_restrained_S_all 1.052
_refine_ls_R_factor_all 0.0266
_refine_ls_R_factor_gt 0.0214
_refine_ls_shift/su_max 0.002
_refine_ls_shift/su_mean 0.000
_refine_ls_structure_factor_coef Fsqd
_refine_ls_weighting_details 'calc w=1/[\s^2^(Fo^2^)+(0.0202P)^2^+3.3673P] where P=(Fo^2^+2Fc^2^)/3'
_refine_ls_weighting_scheme calc
_refine_ls_wR_factor_gt 0.0498
_refine_ls_wR_factor_ref 0.0522
_reflns_number_gt 7299
_reflns_number_total 8256
_reflns_threshold_expression >2sigma(I)
_cod_data_source_file cs501286w_si_002.cif
_cod_data_source_block Compound5
_cod_depositor_comments
;
The following automatic conversions were performed:

'_symmetry_cell_setting' value 'Monoclinic' changed to 'monoclinic'
according to
/home/saulius/struct/COD-crude-data--automatic-downloads/rss-feeds/ACS/lib/dictionaries/cif_core.dic
dictionary named 'cif_core.dic' version 2.4.2 from 2011-04-26.

Automatic conversion script
Id: cif_fix_values 2935 2014-11-11 08:27:57Z andrius 

 Adding full bibliography for 4512510--4512511.cif.
;
_cod_original_sg_symbol_H-M 'P2(1)/n  '
_cod_database_code 4512510

loop_
_symmetry_equiv_pos_as_xyz
'x, y, z'
'-x+1/2, y+1/2, -z+1/2'
'-x, -y, -z'
'x-1/2, -y-1/2, z-1/2'

loop_
_atom_site_label
_atom_site_type_symbol
_atom_site_fract_x
_atom_site_fract_y
_atom_site_fract_z
_atom_site_U_iso_or_equiv
_atom_site_adp_type
_atom_site_occupancy
_atom_site_symmetry_multiplicity
_atom_site_calc_flag
_atom_site_refinement_flags
_atom_site_disorder_assembly
_atom_site_disorder_group
Re1 Re 0.079529(8) 0.583827(11) 0.113788(3) 0.01974(4) Uani 1 1 d . . .
P1 P 0.01220(5) 0.68573(7) 0.169771(17) 0.01983(14) Uani 1 1 d . . .
O1 O -0.06536(15) 0.4803(2) 0.10630(5) 0.0255(4) Uani 1 1 d . . .
O2 O 0.11915(18) 0.3347(2) 0.01651(5) 0.0351(5) Uani 1 1 d . . .
O3 O 0.22336(14) 0.6874(2) 0.11644(5) 0.0251(4) Uani 1 1 d . . .
O4 O 0.02334(16) 0.9806(2) 0.05349(5) 0.0331(5) Uani 1 1 d . . .
N1 N 0.12624(18) 0.4815(2) 0.06506(6) 0.0231(5) Uani 1 1 d . . .
N2 N 0.02274(17) 0.7660(2) 0.08387(5) 0.0206(4) Uani 1 1 d . . .
N3 N 0.15524(19) 0.4064(2) 0.13980(6) 0.0258(5) Uani 1 1 d . . .
C1 C -0.0953(2) 0.8241(3) 0.16103(7) 0.0217(5) Uani 1 1 d . . .
C2 C -0.0648(2) 0.9669(3) 0.15026(7) 0.0279(6) Uani 1 1 d . . .
H2A H 0.0109 0.9949 0.1508 0.033 Uiso 1 1 calc R . .
C3 C -0.1456(3) 1.0676(3) 0.13878(8) 0.0343(7) Uani 1 1 d . . .
H3A H -0.1246 1.1640 0.1315 0.041 Uiso 1 1 calc R . .
C4 C -0.2558(3) 1.0283(4) 0.13791(8) 0.0375(7) Uani 1 1 d . . .
H4A H -0.3105 1.0979 0.1304 0.045 Uiso 1 1 calc R . .
C5 C -0.2866(2) 0.8872(3) 0.14807(8) 0.0347(7) Uani 1 1 d . . .
H5A H -0.3625 0.8599 0.1472 0.042 Uiso 1 1 calc R . .
C6 C -0.2070(2) 0.7855(3) 0.15954(7) 0.0275(6) Uani 1 1 d . . .
H6A H -0.2289 0.6888 0.1664 0.033 Uiso 1 1 calc R . .
C7 C -0.0507(2) 0.5538(3) 0.20097(7) 0.0225(5) Uani 1 1 d . . .
C8 C -0.0952(3) 0.6023(3) 0.23323(8) 0.0422(8) Uani 1 1 d . . .
H8A H -0.0974 0.7051 0.2384 0.051 Uiso 1 1 calc R . .
C9 C -0.1364(3) 0.5025(4) 0.25781(9) 0.0490(9) Uani 1 1 d . . .
H9A H -0.1675 0.5373 0.2795 0.059 Uiso 1 1 calc R . .
C10 C -0.1326(3) 0.3526(4) 0.25088(8) 0.0379(7) Uani 1 1 d . . .
H10A H -0.1587 0.2841 0.2682 0.046 Uiso 1 1 calc R . .
C11 C -0.0908(3) 0.3032(3) 0.21894(9) 0.0365(7) Uani 1 1 d . . .
H11A H -0.0891 0.2002 0.2139 0.044 Uiso 1 1 calc R . .
C12 C -0.0509(2) 0.4034(3) 0.19383(8) 0.0298(6) Uani 1 1 d . . .
H12A H -0.0235 0.3682 0.1716 0.036 Uiso 1 1 calc R . .
C13 C 0.1147(2) 0.7836(3) 0.19836(7) 0.0254(6) Uani 1 1 d . . .
C14 C 0.0820(3) 0.8886(3) 0.22376(8) 0.0322(7) Uani 1 1 d . . .
H14A H 0.0060 0.9140 0.2253 0.039 Uiso 1 1 calc R . .
C15 C 0.1598(3) 0.9558(4) 0.24671(9) 0.0406(8) Uani 1 1 d . . .
H15A H 0.1367 1.0246 0.2644 0.049 Uiso 1 1 calc R . .
C16 C 0.2707(3) 0.9224(3) 0.24380(9) 0.0424(8) Uani 1 1 d . . .
H16A H 0.3239 0.9700 0.2592 0.051 Uiso 1 1 calc R . .
C17 C 0.3046(3) 0.8197(3) 0.21855(9) 0.0382(7) Uani 1 1 d . . .
H17A H 0.3810 0.7979 0.2165 0.046 Uiso 1 1 calc R . .
C18 C 0.2267(2) 0.7484(3) 0.19627(8) 0.0297(6) Uani 1 1 d . . .
H18A H 0.2500 0.6756 0.1796 0.036 Uiso 1 1 calc R . .
C19 C -0.1105(2) 0.4114(3) 0.07756(7) 0.0245(6) Uani 1 1 d . . .
C20 C -0.0510(2) 0.3674(3) 0.04703(7) 0.0257(6) Uani 1 1 d . . .
C21 C -0.1071(3) 0.2893(3) 0.01893(8) 0.0328(7) Uani 1 1 d . . .
H21A H -0.0671 0.2586 -0.0015 0.039 Uiso 1 1 calc R . .
C22 C -0.2180(3) 0.2567(3) 0.02046(8) 0.0368(7) Uani 1 1 d . . .
H22A H -0.2541 0.2035 0.0014 0.044 Uiso 1 1 calc R . .
C23 C -0.2767(3) 0.3030(3) 0.05048(8) 0.0366(7) Uani 1 1 d . . .
H23A H -0.3534 0.2819 0.0517 0.044 Uiso 1 1 calc R . .
C24 C -0.2241(2) 0.3790(3) 0.07832(8) 0.0304(6) Uani 1 1 d . . .
H24A H -0.2655 0.4101 0.0984 0.036 Uiso 1 1 calc R . .
C25 C 0.0659(2) 0.3989(3) 0.04411(7) 0.0268(6) Uani 1 1 d . . .
C26 C 0.2334(3) 0.3870(3) 0.01839(8) 0.0343(7) Uani 1 1 d . . .
H26A H 0.2499 0.4483 -0.0030 0.041 Uiso 1 1 calc R . .
H26B H 0.2857 0.3028 0.0195 0.041 Uiso 1 1 calc R . .
C27 C 0.2416(2) 0.4786(3) 0.05307(8) 0.0323(6) Uani 1 1 d . . .
H27A H 0.2911 0.4310 0.0714 0.039 Uiso 1 1 calc R . .
H27B H 0.2689 0.5796 0.0482 0.039 Uiso 1 1 calc R . .
C28 C 0.2582(2) 0.8183(3) 0.10528(7) 0.0245(6) Uani 1 1 d . . .
C29 C 0.1921(2) 0.9162(3) 0.08417(8) 0.0273(6) Uani 1 1 d . . .
C30 C 0.2379(3) 1.0512(3) 0.07268(9) 0.0393(8) Uani 1 1 d . . .
H30A H 0.1942 1.1165 0.0581 0.047 Uiso 1 1 calc R . .
C31 C 0.3445(3) 1.0896(3) 0.08226(11) 0.0456(9) Uani 1 1 d . . .
H31A H 0.3747 1.1805 0.0743 0.055 Uiso 1 1 calc R . .
C32 C 0.4082(3) 0.9938(4) 0.10390(9) 0.0405(8) Uani 1 1 d . . .
H32A H 0.4816 1.0211 0.1110 0.049 Uiso 1 1 calc R . .
C33 C 0.3666(2) 0.8611(3) 0.11509(8) 0.0328(7) Uani 1 1 d . . .
H33A H 0.4115 0.7973 0.1297 0.039 Uiso 1 1 calc R . .
C34 C 0.0781(2) 0.8807(3) 0.07437(7) 0.0242(6) Uani 1 1 d . . .
C35 C -0.0897(2) 0.9286(3) 0.04897(8) 0.0314(6) Uani 1 1 d . . .
H35A H -0.1102 0.9177 0.0230 0.038 Uiso 1 1 calc R . .
H35B H -0.1419 0.9981 0.0602 0.038 Uiso 1 1 calc R . .
C36 C -0.0911(2) 0.7782(3) 0.06816(7) 0.0264(6) Uani 1 1 d . . .
H36A H -0.1468 0.7764 0.0873 0.032 Uiso 1 1 calc R . .
H36B H -0.1069 0.6971 0.0508 0.032 Uiso 1 1 calc R . .
C37 C 0.2054(2) 0.3140(3) 0.15327(8) 0.0292(6) Uani 1 1 d . . .
C38 C 0.2653(3) 0.1946(4) 0.17164(10) 0.0481(9) Uani 1 1 d . . .
H38A H 0.2618 0.2082 0.1979 0.072 Uiso 1 1 calc R . .
H38B H 0.3428 0.1956 0.1645 0.072 Uiso 1 1 calc R . .
H38C H 0.2316 0.0996 0.1649 0.072 Uiso 1 1 calc R . .
O5 O 0.5005(5) 0.3495(6) 0.11930(12) 0.0736(13) Uani 0.851(11) 1 d PDU A 1
O6 O 0.4079(3) 0.5017(5) 0.16293(16) 0.0615(13) Uani 0.851(11) 1 d PDU A 1
O7 O 0.5668(4) 0.5958(5) 0.13176(16) 0.0591(14) Uani 0.851(11) 1 d PDU A 1
S1 S 0.50764(19) 0.4700(3) 0.14442(8) 0.0368(5) Uani 0.851(11) 1 d PDU A 1
F1 F 0.5587(4) 0.2736(5) 0.19321(13) 0.0742(12) Uani 0.851(11) 1 d PDU A 1
F2 F 0.6095(4) 0.4933(5) 0.20715(8) 0.0726(11) Uani 0.851(11) 1 d PDU A 1
F3 F 0.6986(3) 0.3696(6) 0.16774(13) 0.0649(11) Uani 0.851(11) 1 d PDU A 1
C39 C 0.5974(3) 0.3992(5) 0.17981(11) 0.0392(10) Uani 0.851(11) 1 d PDU A 1
O5B O 0.5403(19) 0.316(2) 0.1166(5) 0.052(5) Uani 0.149(11) 1 d PDU A 2
O6B O 0.4005(10) 0.465(2) 0.1453(7) 0.044(4) Uani 0.149(11) 1 d PDU A 2
O7B O 0.566(2) 0.579(2) 0.1224(7) 0.040(5) Uani 0.149(11) 1 d PDU A 2
S1B S 0.5137(10) 0.4491(15) 0.1358(4) 0.033(2) Uani 0.149(11) 1 d PDU A 2
F1B F 0.539(2) 0.310(2) 0.1974(6) 0.067(5) Uani 0.149(11) 1 d PDU A 2
F2B F 0.573(2) 0.539(2) 0.2011(6) 0.074(5) Uani 0.149(11) 1 d PDU A 2
F3B F 0.6897(14) 0.398(3) 0.1765(6) 0.056(5) Uani 0.149(11) 1 d PDU A 2
C39B C 0.5806(15) 0.423(2) 0.1791(4) 0.053(3) Uani 0.149(11) 1 d PDU A 2
C40 C 0.586(3) 0.734(2) 0.0575(5) 0.056(3) Uani 0.48(3) 1 d PDU B 1
H40A H 0.5432 0.7474 0.0797 0.068 Uiso 0.48(3) 1 calc PR B 1
H40B H 0.6522 0.6738 0.0639 0.068 Uiso 0.48(3) 1 calc PR B 1
Cl1 Cl 0.6282(11) 0.9040(11) 0.0424(4) 0.077(3) Uani 0.48(3) 1 d PDU B 1
Cl2 Cl 0.5045(6) 0.6383(12) 0.0252(3) 0.076(2) Uani 0.48(3) 1 d PDU B 1
C40B C 0.583(3) 0.753(3) 0.0540(6) 0.054(3) Uani 0.44(3) 1 d PDU C 2
H40C H 0.5455 0.7709 0.0771 0.065 Uiso 0.44(3) 1 calc PR C 2
H40D H 0.6431 0.6812 0.0585 0.065 Uiso 0.44(3) 1 calc PR C 2
Cl1B Cl 0.6362(9) 0.9166(7) 0.0382(3) 0.0483(17) Uani 0.44(3) 1 d PDU C 2
Cl2B Cl 0.4866(11) 0.6802(18) 0.0220(3) 0.100(3) Uani 0.44(3) 1 d PDU C 2
C40C C 0.508(4) 0.790(3) 0.0491(13) 0.062(4) Uani 0.079(6) 1 d PDU D 3
H40E H 0.4299 0.8214 0.0453 0.075 Uiso 0.079(6) 1 calc PR D 3
H40F H 0.5254 0.7940 0.0754 0.075 Uiso 0.079(6) 1 calc PR D 3
Cl1C Cl 0.592(3) 0.912(2) 0.0272(8) 0.082(6) Uani 0.079(6) 1 d PDU D 3
Cl2C Cl 0.523(3) 0.608(3) 0.0338(10) 0.088(5) Uani 0.079(6) 1 d PDU D 3

loop_
_atom_site_aniso_label
_atom_site_aniso_U_11
_atom_site_aniso_U_22
_atom_site_aniso_U_33
_atom_site_aniso_U_23
_atom_site_aniso_U_13
_atom_site_aniso_U_12
Re1 0.02333(6) 0.01828(6) 0.01761(6) 0.00088(4) 0.00082(4) 0.00143(4)
P1 0.0241(3) 0.0180(3) 0.0173(3) -0.0002(3) -0.0013(3) -0.0004(3)
O1 0.0273(10) 0.0290(10) 0.0200(9) -0.0018(8) 0.0001(8) -0.0048(8)
O2 0.0480(13) 0.0328(12) 0.0248(10) -0.0056(9) 0.0093(9) 0.0030(9)
O3 0.0228(9) 0.0217(9) 0.0308(10) 0.0057(8) -0.0003(8) -0.0002(7)
O4 0.0344(11) 0.0287(11) 0.0357(12) 0.0123(9) -0.0078(9) 0.0014(9)
N1 0.0277(12) 0.0211(11) 0.0208(11) 0.0037(9) 0.0041(9) 0.0031(9)
N2 0.0226(11) 0.0219(11) 0.0174(10) 0.0003(9) -0.0002(8) 0.0034(9)
N3 0.0291(12) 0.0230(12) 0.0254(12) 0.0025(10) 0.0027(10) 0.0029(10)
C1 0.0290(14) 0.0205(13) 0.0156(12) -0.0019(10) -0.0004(10) 0.0017(10)
C2 0.0341(15) 0.0230(14) 0.0263(14) -0.0011(12) -0.0037(12) 0.0007(12)
C3 0.0482(19) 0.0210(15) 0.0333(16) 0.0013(12) -0.0056(14) 0.0049(13)
C4 0.0437(18) 0.0322(16) 0.0362(17) 0.0001(14) -0.0064(14) 0.0143(14)
C5 0.0275(15) 0.0420(18) 0.0346(16) -0.0009(14) -0.0006(13) 0.0062(13)
C6 0.0303(14) 0.0273(15) 0.0251(14) -0.0013(11) 0.0013(11) 0.0002(11)
C7 0.0236(13) 0.0232(14) 0.0205(13) 0.0027(11) -0.0008(10) -0.0009(10)
C8 0.071(2) 0.0283(17) 0.0284(16) -0.0047(13) 0.0142(16) -0.0077(15)
C9 0.077(3) 0.043(2) 0.0276(17) 0.0000(15) 0.0173(17) -0.0143(18)
C10 0.0471(19) 0.0364(17) 0.0305(16) 0.0112(14) 0.0041(14) -0.0083(15)
C11 0.0425(18) 0.0225(15) 0.0447(18) 0.0046(13) 0.0057(14) -0.0020(13)
C12 0.0352(16) 0.0272(15) 0.0273(15) -0.0007(12) 0.0054(12) -0.0039(12)
C13 0.0326(15) 0.0223(14) 0.0208(13) 0.0027(11) -0.0054(11) -0.0047(11)
C14 0.0398(17) 0.0295(16) 0.0271(15) -0.0043(12) -0.0030(13) -0.0039(12)
C15 0.058(2) 0.0322(17) 0.0307(17) -0.0074(13) -0.0087(15) -0.0072(15)
C16 0.053(2) 0.0368(18) 0.0358(18) 0.0026(14) -0.0192(15) -0.0132(15)
C17 0.0366(17) 0.0376(17) 0.0398(18) 0.0128(15) -0.0142(14) -0.0048(14)
C18 0.0320(15) 0.0272(14) 0.0296(15) 0.0038(12) -0.0071(12) -0.0004(12)
C19 0.0324(15) 0.0179(13) 0.0229(13) 0.0040(11) -0.0032(11) -0.0001(11)
C20 0.0372(15) 0.0172(12) 0.0225(13) 0.0034(11) -0.0025(11) 0.0014(11)
C21 0.0510(19) 0.0228(14) 0.0245(15) -0.0002(12) -0.0042(13) 0.0038(13)
C22 0.0515(19) 0.0254(15) 0.0325(16) 0.0028(13) -0.0153(14) -0.0070(14)
C23 0.0397(17) 0.0313(16) 0.0381(17) 0.0075(14) -0.0102(14) -0.0077(13)
C24 0.0305(15) 0.0303(16) 0.0303(15) 0.0076(12) -0.0002(12) -0.0049(12)
C25 0.0400(16) 0.0200(13) 0.0204(13) 0.0041(11) 0.0042(12) 0.0058(12)
C26 0.0452(18) 0.0284(16) 0.0300(16) 0.0019(12) 0.0151(13) 0.0071(13)
C27 0.0334(16) 0.0343(16) 0.0298(15) 0.0023(13) 0.0097(12) 0.0042(13)
C28 0.0259(14) 0.0214(13) 0.0266(14) -0.0007(11) 0.0043(11) 0.0034(11)
C29 0.0285(14) 0.0238(14) 0.0297(15) 0.0028(12) 0.0026(12) 0.0009(11)
C30 0.0402(18) 0.0276(16) 0.050(2) 0.0140(14) -0.0033(15) -0.0023(13)
C31 0.0393(18) 0.0296(17) 0.068(2) 0.0140(16) -0.0001(17) -0.0094(14)
C32 0.0266(16) 0.0376(18) 0.057(2) 0.0049(16) -0.0017(14) -0.0053(13)
C33 0.0272(15) 0.0294(15) 0.0417(17) 0.0028(14) 0.0011(13) 0.0019(12)
C34 0.0301(14) 0.0236(14) 0.0190(13) 0.0023(11) -0.0002(11) 0.0049(11)
C35 0.0304(15) 0.0317(16) 0.0318(16) 0.0024(13) -0.0046(12) 0.0051(12)
C36 0.0265(14) 0.0303(15) 0.0220(13) 0.0027(11) -0.0058(11) 0.0015(11)
C37 0.0341(15) 0.0269(15) 0.0266(15) -0.0001(12) 0.0031(12) 0.0012(12)
C38 0.060(2) 0.0338(18) 0.050(2) 0.0110(16) -0.0057(17) 0.0138(16)
O5 0.086(3) 0.075(3) 0.059(2) -0.018(2) -0.017(2) -0.015(2)
O6 0.0366(16) 0.078(2) 0.070(3) 0.019(2) 0.0045(16) 0.0139(15)
O7 0.058(2) 0.050(2) 0.069(3) 0.027(2) -0.007(2) -0.0113(16)
S1 0.0322(7) 0.0390(9) 0.0391(9) 0.0089(7) -0.0037(6) -0.0055(5)
F1 0.085(2) 0.060(2) 0.078(2) 0.0432(18) 0.0038(17) 0.0090(18)
F2 0.080(2) 0.090(2) 0.0473(16) -0.0177(16) -0.0187(15) 0.0151(19)
F3 0.0402(15) 0.086(2) 0.068(2) 0.0029(19) 0.0006(14) 0.0285(14)
C39 0.036(2) 0.043(2) 0.0389(19) 0.0072(17) 0.0012(16) 0.0074(16)
O5B 0.049(7) 0.052(7) 0.055(7) -0.003(4) -0.003(4) -0.002(5)
O6B 0.037(6) 0.046(6) 0.051(6) 0.006(4) 0.000(4) 0.000(4)
O7B 0.041(6) 0.040(6) 0.039(6) 0.004(4) 0.002(4) -0.002(4)
S1B 0.028(3) 0.031(4) 0.039(4) 0.016(3) -0.014(3) -0.003(3)
F1B 0.073(7) 0.064(7) 0.064(7) 0.008(4) 0.000(4) 0.003(5)
F2B 0.077(6) 0.074(6) 0.070(6) -0.005(4) 0.002(4) 0.006(4)
F3B 0.050(6) 0.061(6) 0.057(6) -0.002(4) -0.005(4) 0.004(4)
C39B 0.053(4) 0.053(4) 0.055(4) 0.000(4) 0.004(4) -0.001(4)
C40 0.061(4) 0.062(5) 0.047(5) 0.003(4) 0.009(4) 0.010(5)
Cl1 0.059(3) 0.089(5) 0.082(4) -0.013(3) 0.017(3) -0.016(3)
Cl2 0.040(2) 0.080(4) 0.108(4) 0.006(3) -0.002(2) -0.020(3)
C40B 0.059(5) 0.058(5) 0.045(5) 0.001(4) 0.012(4) 0.006(5)
Cl1B 0.049(3) 0.033(2) 0.063(3) 0.0060(18) 0.010(2) -0.0076(15)
Cl2B 0.077(4) 0.099(5) 0.122(4) -0.020(4) -0.022(3) -0.040(4)
C40C 0.060(6) 0.066(6) 0.061(6) -0.003(6) 0.004(6) -0.002(6)
Cl1C 0.080(9) 0.077(8) 0.087(9) -0.006(7) -0.008(7) 0.003(7)
Cl2C 0.079(8) 0.089(8) 0.094(8) 0.009(7) 0.001(7) 0.002(6)

loop_
_atom_type_symbol
_atom_type_description
_atom_type_scat_dispersion_real
_atom_type_scat_dispersion_imag
_atom_type_scat_source
C C 0.0033 0.0016 'International Tables Vol C Tables 4.2.6.8 and 6.1.1.4'
H H 0.0000 0.0000 'International Tables Vol C Tables 4.2.6.8 and 6.1.1.4'
N N 0.0061 0.0033 'International Tables Vol C Tables 4.2.6.8 and 6.1.1.4'
O O 0.0106 0.0060 'International Tables Vol C Tables 4.2.6.8 and 6.1.1.4'
P P 0.1023 0.0942 'International Tables Vol C Tables 4.2.6.8 and 6.1.1.4'
Re Re -1.0185 7.2310 'International Tables Vol C Tables 4.2.6.8 and 6.1.1.4'
S S 0.1246 0.1234 'International Tables Vol C Tables 4.2.6.8 and 6.1.1.4'
F F 0.0171 0.0103 'International Tables Vol C Tables 4.2.6.8 and 6.1.1.4'
Cl Cl 0.1484 0.1585 'International Tables Vol C Tables 4.2.6.8 and 6.1.1.4'

loop_
_exptl_crystal_face_index_h
_exptl_crystal_face_index_k
_exptl_crystal_face_index_l
_exptl_crystal_face_perp_dist
0.00 1.00 0.00 0.2300
0.00 -1.00 0.00 0.2110
0.00 0.00 1.00 0.1260
0.00 0.00 -1.00 0.1210
1.00 0.00 -1.00 0.0120
-1.00 0.00 1.00 0.0140

loop_
_geom_angle_atom_site_label_1
_geom_angle_atom_site_label_2
_geom_angle_atom_site_label_3
_geom_angle
O3 Re1 O1 174.89(7)
O3 Re1 N3 88.11(8)
O1 Re1 N3 94.34(8)
O3 Re1 N2 85.90(8)
O1 Re1 N2 91.27(8)
N3 Re1 N2 172.38(8)
O3 Re1 N1 89.73(8)
O1 Re1 N1 85.98(8)
N3 Re1 N1 86.10(9)
N2 Re1 N1 89.17(8)
O3 Re1 P1 95.29(6)
O1 Re1 P1 89.06(5)
N3 Re1 P1 92.99(7)
N2 Re1 P1 92.24(6)
N1 Re1 P1 174.87(6)
C1 P1 C13 103.74(12)
C1 P1 C7 104.59(12)
C13 P1 C7 103.65(12)
C1 P1 Re1 111.26(8)
C13 P1 Re1 115.98(9)
C7 P1 Re1 116.25(9)
C19 O1 Re1 131.80(17)
C25 O2 C26 107.1(2)
C28 O3 Re1 134.01(16)
C34 O4 C35 107.1(2)
C25 N1 C27 109.5(2)
C25 N1 Re1 127.31(19)
C27 N1 Re1 122.66(18)
C34 N2 C36 108.5(2)
C34 N2 Re1 127.81(18)
C36 N2 Re1 123.62(16)
C37 N3 Re1 174.1(2)
C6 C1 C2 118.7(2)
C6 C1 P1 121.2(2)
C2 C1 P1 119.3(2)
C3 C2 C1 120.0(3)
C3 C2 H2A 120.0
C1 C2 H2A 120.0
C4 C3 C2 120.5(3)
C4 C3 H3A 119.7
C2 C3 H3A 119.7
C3 C4 C5 119.9(3)
C3 C4 H4A 120.0
C5 C4 H4A 120.0
C4 C5 C6 120.3(3)
C4 C5 H5A 119.8
C6 C5 H5A 119.8
C5 C6 C1 120.5(3)
C5 C6 H6A 119.8
C1 C6 H6A 119.8
C12 C7 C8 118.3(3)
C12 C7 P1 121.1(2)
C8 C7 P1 120.6(2)
C9 C8 C7 120.8(3)
C9 C8 H8A 119.6
C7 C8 H8A 119.6
C10 C9 C8 120.3(3)
C10 C9 H9A 119.9
C8 C9 H9A 119.9
C11 C10 C9 119.7(3)
C11 C10 H10A 120.2
C9 C10 H10A 120.2
C10 C11 C12 120.2(3)
C10 C11 H11A 119.9
C12 C11 H11A 119.9
C7 C12 C11 120.7(3)
C7 C12 H12A 119.6
C11 C12 H12A 119.6
C18 C13 C14 118.9(3)
C18 C13 P1 120.0(2)
C14 C13 P1 121.0(2)
C15 C14 C13 120.5(3)
C15 C14 H14A 119.7
C13 C14 H14A 119.7
C16 C15 C14 119.9(3)
C16 C15 H15A 120.0
C14 C15 H15A 120.0
C15 C16 C17 120.3(3)
C15 C16 H16A 119.9
C17 C16 H16A 119.9
C16 C17 C18 120.1(3)
C16 C17 H17A 120.0
C18 C17 H17A 120.0
C17 C18 C13 120.2(3)
C17 C18 H18A 119.9
C13 C18 H18A 119.9
O1 C19 C24 117.4(2)
O1 C19 C20 124.1(2)
C24 C19 C20 118.5(3)
C19 C20 C21 118.9(3)
C19 C20 C25 121.6(2)
C21 C20 C25 119.5(3)
C22 C21 C20 121.7(3)
C22 C21 H21A 119.1
C20 C21 H21A 119.1
C21 C22 C23 119.0(3)
C21 C22 H22A 120.5
C23 C22 H22A 120.5
C24 C23 C22 120.6(3)
C24 C23 H23A 119.7
C22 C23 H23A 119.7
C23 C24 C19 121.4(3)
C23 C24 H24A 119.3
C19 C24 H24A 119.3
N1 C25 O2 115.5(3)
N1 C25 C20 127.4(2)
O2 C25 C20 117.2(2)
O2 C26 C27 104.8(2)
O2 C26 H26A 110.8
C27 C26 H26A 110.8
O2 C26 H26B 110.8
C27 C26 H26B 110.8
H26A C26 H26B 108.9
N1 C27 C26 102.8(2)
N1 C27 H27A 111.2
C26 C27 H27A 111.2
N1 C27 H27B 111.2
C26 C27 H27B 111.2
H27A C27 H27B 109.1
O3 C28 C33 117.9(2)
O3 C28 C29 123.5(2)
C33 C28 C29 118.6(3)
C30 C29 C28 119.2(3)
C30 C29 C34 119.6(3)
C28 C29 C34 121.2(2)
C31 C30 C29 121.0(3)
C31 C30 H30A 119.5
C29 C30 H30A 119.5
C30 C31 C32 119.4(3)
C30 C31 H31A 120.3
C32 C31 H31A 120.3
C33 C32 C31 121.0(3)
C33 C32 H32A 119.5
C31 C32 H32A 119.5
C32 C33 C28 120.8(3)
C32 C33 H33A 119.6
C28 C33 H33A 119.6
N2 C34 O4 116.4(2)
N2 C34 C29 127.4(2)
O4 C34 C29 116.2(2)
O4 C35 C36 104.9(2)
O4 C35 H35A 110.8
C36 C35 H35A 110.8
O4 C35 H35B 110.8
C36 C35 H35B 110.8
H35A C35 H35B 108.9
N2 C36 C35 103.0(2)
N2 C36 H36A 111.2
C35 C36 H36A 111.2
N2 C36 H36B 111.2
C35 C36 H36B 111.2
H36A C36 H36B 109.1
N3 C37 C38 177.3(3)
C37 C38 H38A 109.5
C37 C38 H38B 109.5
H38A C38 H38B 109.5
C37 C38 H38C 109.5
H38A C38 H38C 109.5
H38B C38 H38C 109.5
O7 S1 O6 115.6(3)
O7 S1 O5 114.5(3)
O6 S1 O5 115.2(3)
O7 S1 C39 103.0(2)
O6 S1 C39 102.9(2)
O5 S1 C39 103.0(2)
F2 C39 F1 107.3(4)
F2 C39 F3 107.4(4)
F1 C39 F3 106.7(3)
F2 C39 S1 112.2(3)
F1 C39 S1 111.4(3)
F3 C39 S1 111.6(3)
O7B S1B O6B 116.1(11)
O7B S1B O5B 114.2(11)
O6B S1B O5B 115.7(11)
O7B S1B C39B 103.0(10)
O6B S1B C39B 101.7(9)
O5B S1B C39B 103.3(9)
F2B C39B F1B 105.3(11)
F2B C39B F3B 104.8(11)
F1B C39B F3B 107.2(11)
F2B C39B S1B 114.1(11)
F1B C39B S1B 112.6(11)
F3B C39B S1B 112.2(11)
Cl1 C40 Cl2 112.7(7)
Cl1 C40 H40A 109.1
Cl2 C40 H40A 109.1
Cl1 C40 H40B 109.1
Cl2 C40 H40B 109.1
H40A C40 H40B 107.8
Cl1B C40B Cl2B 109.9(7)
Cl1B C40B H40C 109.7
Cl2B C40B H40C 109.7
Cl1B C40B H40D 109.7
Cl2B C40B H40D 109.7
H40C C40B H40D 108.2
Cl1C C40C Cl2C 112.7(12)
Cl1C C40C H40E 109.1
Cl2C C40C H40E 109.1
Cl1C C40C H40F 109.1
Cl2C C40C H40F 109.1
H40E C40C H40F 107.8

loop_
_geom_bond_atom_site_label_1
_geom_bond_atom_site_label_2
_geom_bond_distance
Re1 O3 1.9754(18)
Re1 O1 1.9992(18)
Re1 N3 2.072(2)
Re1 N2 2.091(2)
Re1 N1 2.116(2)
Re1 P1 2.4267(7)
P1 C1 1.827(3)
P1 C13 1.835(3)
P1 C7 1.839(3)
O1 C19 1.336(3)
O2 C25 1.352(3)
O2 C26 1.460(4)
O3 C28 1.327(3)
O4 C34 1.351(3)
O4 C35 1.450(3)
N1 C25 1.289(4)
N1 C27 1.475(3)
N2 C34 1.289(3)
N2 C36 1.483(3)
N3 C37 1.140(3)
C1 C6 1.395(4)
C1 C2 1.404(4)
C2 C3 1.394(4)
C2 H2A 0.9500
C3 C4 1.378(5)
C3 H3A 0.9500
C4 C5 1.384(4)
C4 H4A 0.9500
C5 C6 1.390(4)
C5 H5A 0.9500
C6 H6A 0.9500
C7 C12 1.386(4)
C7 C8 1.393(4)
C8 C9 1.383(4)
C8 H8A 0.9500
C9 C10 1.381(5)
C9 H9A 0.9500
C10 C11 1.372(4)
C10 H10A 0.9500
C11 C12 1.393(4)
C11 H11A 0.9500
C12 H12A 0.9500
C13 C18 1.395(4)
C13 C14 1.400(4)
C14 C15 1.390(4)
C14 H14A 0.9500
C15 C16 1.381(5)
C15 H15A 0.9500
C16 C17 1.387(5)
C16 H16A 0.9500
C17 C18 1.392(4)
C17 H17A 0.9500
C18 H18A 0.9500
C19 C24 1.404(4)
C19 C20 1.413(4)
C20 C21 1.414(4)
C20 C25 1.448(4)
C21 C22 1.375(4)
C21 H21A 0.9500
C22 C23 1.398(5)
C22 H22A 0.9500
C23 C24 1.379(4)
C23 H23A 0.9500
C24 H24A 0.9500
C26 C27 1.529(4)
C26 H26A 0.9900
C26 H26B 0.9900
C27 H27A 0.9900
C27 H27B 0.9900
C28 C33 1.404(4)
C28 C29 1.414(4)
C29 C30 1.411(4)
C29 C34 1.451(4)
C30 C31 1.373(5)
C30 H30A 0.9500
C31 C32 1.397(5)
C31 H31A 0.9500
C32 C33 1.371(4)
C32 H32A 0.9500
C33 H33A 0.9500
C35 C36 1.535(4)
C35 H35A 0.9900
C35 H35B 0.9900
C36 H36A 0.9900
C36 H36B 0.9900
C37 C38 1.459(4)
C38 H38A 0.9800
C38 H38B 0.9800
C38 H38C 0.9800
O5 S1 1.434(4)
O6 S1 1.432(3)
O7 S1 1.429(3)
S1 C39 1.796(4)
F1 C39 1.330(4)
F2 C39 1.326(4)
F3 C39 1.341(4)
O5B S1B 1.435(9)
O6B S1B 1.430(9)
O7B S1B 1.429(9)
S1B C39B 1.792(9)
F1B C39B 1.335(10)
F2B C39B 1.331(10)
F3B C39B 1.344(10)
C40 Cl1 1.718(8)
C40 Cl2 1.757(8)
C40 H40A 0.9900
C40 H40B 0.9900
C40B Cl1B 1.724(8)
C40B Cl2B 1.762(8)
C40B H40C 0.9900
C40B H40D 0.9900
C40C Cl1C 1.719(10)
C40C Cl2C 1.756(11)
C40C H40E 0.9900
C40C H40F 0.9900
